data_2002747
loop_
_publ_author_name
'Mueller-Buschbaum, Hk'
'Gallinat, S'

_publ_section_title
;
Zur Kristallchemie von Cu Dy Mo2 O8 und Cu Yb Mo2 O8
;
_journal_name_full
;
Zeitschrift fuer Naturforschung, Teil B. Anorganische Chemie,
Organische Chemie (42,1987-)
;
_journal_page_first 240
_journal_page_last 244
_journal_volume 51
_journal_year 1996
_chemical_formula_structural 'Cu Yb (Mo O4)2'
_chemical_formula_sum 'Cu Mo2 O8 Yb'
_chemical_name_systematic 'Copper(I) ytterbium bis(molybdate)'
_space_group_IT_number 61
_symmetry_cell_setting orthorhombic
_symmetry_Int_Tables_number 61
_symmetry_space_group_name_Hall '-P 2ac 2ab'
_symmetry_space_group_name_H-M 'P b c a'
_cell_angle_alpha 90
_cell_angle_beta 90
_cell_angle_gamma 90
_cell_formula_units_Z 8
_cell_length_a 10.094(3)
_cell_length_b 9.629(6)
_cell_length_c 14.467(9)
_cell_volume 1406.1
_refine_ls_R_factor_all 0.0629
_cod_database_code 2002747

loop_
_symmetry_equiv_pos_as_xyz
x,y,z
1/2+x,1/2-y,-z
-x,1/2+y,1/2-z
1/2-x,-y,1/2+z
-x,-y,-z
1/2-x,1/2+y,z
x,1/2-y,1/2+z
1/2+x,y,1/2-z

loop_
_atom_site_aniso_label
_atom_site_aniso_U_11
_atom_site_aniso_U_12
_atom_site_aniso_U_13
_atom_site_aniso_U_22
_atom_site_aniso_U_23
_atom_site_aniso_U_33
Mo1 0.0077(3) -0.0004(4) -0.0009(4) 0.0058(4) 0.0001(4) 0.0068(4)
Mo2 0.0079(4) 0.0019(4) -0.0011(4) 0.0092(4) -0.0012(4) 0.0089(5)
Yb1 0.00710(14) -0.0008(2) -0.0004(3) 0.00608(15) -0.0010(3) 0.0072(2)
Cu1 0.0152(7) -0.0034(7) -0.0033(7) 0.0279(9) -0.0091(8) 0.0186(8)

loop_
_atom_site_label
_atom_site_type_symbol
_atom_site_symmetry_multiplicity
_atom_site_Wyckoff_symbol
_atom_site_fract_x
_atom_site_fract_y
_atom_site_fract_z
_atom_site_occupancy
_atom_site_attached_hydrogens
_atom_site_calc_flag
Mo1 Mo6+ 8 c 0.22081(9) 0.00276(10) 0.44505(7) 1. 0 d
Mo2 Mo6+ 8 c 0.60537(9) 0.33215(11) 0.84651(8) 1. 0 d
Yb1 Yb3+ 8 c 0.46807(5) 0.22249(5) 0.60503(4) 1. 0 d
Cu1 Cu1+ 8 c 0.1831(2) 0.8112(2) 0.30453(12) 1. 0 d
O1 O2- 8 c 0.3742(8) 0.0948(8) 0.0221(6) 1. 0 d
O2 O2- 8 c 0.6178(8) 0.1024(8) 0.1249(6) 1. 0 d
O3 O2- 8 c 0.9104(8) 0.0077(8) 0.8324(6) 1. 0 d
O4 O2- 8 c 0.1778(7) 0.1075(8) 0.8738(5) 1. 0 d
O5 O2- 8 c 0.0746(7) 0.2055(7) 0.0375(5) 1. 0 d
O6 O2- 8 c 0.7354(8) 0.7771(8) 0.8207(6) 1. 0 d
O7 O2- 8 c 0.5045(7) 0.7539(7) 0.2305(5) 1. 0 d
O8 O2- 8 c 0.1724(8) 0.8859(8) 0.0051(6) 1. 0 d

loop_
_atom_type_symbol
_atom_type_oxidation_number
Mo6+ 6.000
Yb3+ 3.000
Cu1+ 1.000
O2- -2.000
